data_7232567
loop_
_publ_author_name
'Mila\<sinovi\'c, Valentina'
'Mol\<canov, Kre\<simir'

_publ_section_title
;
 Nitranilic acid as a basis for construction of coordination polymers:
 from discrete monomers to 3D networks
;
_journal_issue 18
_journal_name_full CrystEngComm
_journal_page_first 2962
_journal_paper_doi 10.1039/C9CE00209J
_journal_volume 21
_journal_year 2019
_chemical_formula_moiety 'C6 H4 Cu N2 O10'
_chemical_formula_sum 'C6 H4 Cu N2 O10'
_chemical_formula_weight 327.65
_space_group_IT_number 15
_space_group_name_Hall '-I 2ya'
_space_group_name_H-M_alt 'I 1 2/a 1'
_symmetry_cell_setting monoclinic
_symmetry_space_group_name_Hall '-I 2ya'
_symmetry_space_group_name_H-M 'I 1 2/a 1'
_atom_sites_solution_hydrogens geom
_atom_sites_solution_primary direct
_atom_sites_solution_secondary difmap
_audit_creation_date 2017-04-05T10:54:18-00:00
_audit_creation_method 'WinGX routine CIF_UPDATE'
_audit_update_record
;
2019-01-29 deposited with the CCDC.    2019-04-03 downloaded from the CCDC.
;
_cell_angle_alpha 90
_cell_angle_beta 97.453(4)
_cell_angle_gamma 90
_cell_formula_units_Z 4
_cell_length_a 9.6610(4)
_cell_length_b 6.8410(3)
_cell_length_c 14.3353(7)
_cell_measurement_reflns_used 1768
_cell_measurement_temperature 293(2)
_cell_measurement_theta_max 75.5404
_cell_measurement_theta_min 3.1065
_cell_volume 939.43(7)
_computing_cell_refinement
;
        CrysAlisPro, Agilent Technologies,
        Version 1.171.36.20 (release 27-06-2012 CrysAlis171 .NET)
        (compiled Jul 11 2012,15:38:31)
;
_computing_data_collection
;
        CrysAlisPro, Agilent Technologies,
        Version 1.171.36.20 (release 27-06-2012 CrysAlis171 .NET)
        (compiled Jul 11 2012,15:38:31)
;
_computing_data_reduction
;
        CrysAlisPro, Agilent Technologies,
        Version 1.171.36.20 (release 27-06-2012 CrysAlis171 .NET)
        (compiled Jul 11 2012,15:38:31)
;
_computing_molecular_graphics 'Ortep-3 for Windows (Farrugia, 1997)'
_computing_publication_material 'WinGX publication routines (Farrugia, 1999)'
_computing_structure_refinement 'SHELXL-97 (Sheldrick, 1997)'
_computing_structure_solution 'SHELXS-97 (Sheldrick, 1997)'
_diffrn_ambient_temperature 293(2)
_diffrn_detector_area_resol_mean 10.4323
_diffrn_measured_fraction_theta_full 0.99
_diffrn_measured_fraction_theta_max 0.99
_diffrn_measurement_device_type 'Xcalibur, Ruby, Nova'
_diffrn_measurement_method '\w scans'
_diffrn_radiation_monochromator graphite
_diffrn_radiation_type CuK\a
_diffrn_radiation_wavelength 1.54179
_diffrn_reflns_av_R_equivalents 0.0208
_diffrn_reflns_av_unetI/netI 0.0199
_diffrn_reflns_limit_h_max 8
_diffrn_reflns_limit_h_min -12
_diffrn_reflns_limit_k_max 8
_diffrn_reflns_limit_k_min -8
_diffrn_reflns_limit_l_max 16
_diffrn_reflns_limit_l_min -17
_diffrn_reflns_number 3539
_diffrn_reflns_theta_full 75.65
_diffrn_reflns_theta_max 75.65
_diffrn_reflns_theta_min 6.23
_exptl_absorpt_coefficient_mu 4.002
_exptl_absorpt_correction_T_max 1
_exptl_absorpt_correction_T_min 0.64185
_exptl_absorpt_correction_type multi-scan
_exptl_absorpt_process_details
;
        CrysAlisPro, Agilent Technologies,
        Version 1.171.36.20 (release 27-06-2012 CrysAlis171 .NET)
        (compiled Jul 11 2012,15:38:31)
        Empirical absorption correction using spherical harmonics,
 implemented in SCALE3 ABSPACK scaling algorithm.
;
_exptl_crystal_colour orange
_exptl_crystal_density_diffrn 2.317
_exptl_crystal_density_method 'not measured'
_exptl_crystal_description prism
_exptl_crystal_F_000 652
_exptl_crystal_size_max 0.2
_exptl_crystal_size_mid 0.08
_exptl_crystal_size_min 0.05
_refine_diff_density_max 0.585
_refine_diff_density_min -0.494
_refine_diff_density_rms 0.085
_refine_ls_extinction_method none
_refine_ls_goodness_of_fit_ref 1.065
_refine_ls_hydrogen_treatment refall
_refine_ls_matrix_type full
_refine_ls_number_parameters 95
_refine_ls_number_reflns 966
_refine_ls_number_restraints 3
_refine_ls_restrained_S_all 1.064
_refine_ls_R_factor_all 0.0399
_refine_ls_R_factor_gt 0.0383
_refine_ls_shift/su_max 0
_refine_ls_shift/su_mean 0
_refine_ls_structure_factor_coef Fsqd
_refine_ls_weighting_details 'calc w=1/[\s^2^(Fo^2^)+(0.0578P)^2^+2.5433P] where P=(Fo^2^+2Fc^2^)/3'
_refine_ls_weighting_scheme calc
_refine_ls_wR_factor_ref 0.1056
_reflns_number_gt 919
_reflns_number_total 966
_reflns_threshold_expression >2sigma(I)
_cod_data_source_file c9ce00209j2.cif
_cod_data_source_block s36_cuna
_cod_depositor_comments 'Adding full bibliography for 7232565--7232570.cif.'
_cod_database_code 7232567

loop_
_symmetry_equiv_pos_as_xyz
'x, y, z'
'-x+1/2, y, -z'
'x+1/2, y+1/2, z+1/2'
'-x+1, y+1/2, -z+1/2'
'-x, -y, -z'
'x-1/2, -y, z'
'-x+1/2, -y+1/2, -z+1/2'
'x, -y+1/2, z+1/2'

loop_
_atom_site_label
_atom_site_fract_x
_atom_site_fract_y
_atom_site_fract_z
_atom_site_U_iso_or_equiv
_atom_site_adp_type
_atom_site_calc_flag
_atom_site_refinement_flags
_atom_site_occupancy
_atom_site_type_symbol
Cu1 0.75 0.00119(8) 0 0.0270(2) Uani d S 1 Cu
O1 0.6399(2) 0.1985(3) 0.06891(13) 0.0343(5) Uani d . 1 O
O2 0.8851(2) 0.0487(3) 0.12904(15) 0.0348(5) Uani d . 1 O
O3 1.1164(2) 0.1414(4) 0.25528(19) 0.0504(6) Uani d . 1 O
O4 1.0579(3) 0.0294(4) 0.3849(2) 0.0523(7) Uani d . 1 O
O5 0.8597(2) -0.2149(4) -0.05230(17) 0.0426(5) Uani d D 1 O
H5A 0.931(6) -0.264(12) -0.009(4) 0.15(3) Uiso d D 1 H
H5B 0.898(6) -0.185(10) -0.106(3) 0.12(3) Uiso d D 1 H
N1 1.0344(2) 0.1096(3) 0.31216(17) 0.0292(5) Uani d . 1 N
C1 0.6836(3) 0.2277(4) 0.15334(18) 0.0270(5) Uani d . 1 C
C2 0.8295(3) 0.1448(4) 0.18807(18) 0.0270(5) Uani d . 1 C
C3 0.8886(3) 0.1780(4) 0.28135(19) 0.0288(6) Uani d . 1 C

loop_
_atom_site_aniso_label
_atom_site_aniso_U_11
_atom_site_aniso_U_22
_atom_site_aniso_U_33
_atom_site_aniso_U_12
_atom_site_aniso_U_13
_atom_site_aniso_U_23
Cu1 0.0253(3) 0.0350(4) 0.0211(3) 0 0.0042(2) 0
O1 0.0334(10) 0.0483(12) 0.0209(9) -0.0016(9) 0.0019(7) -0.0030(8)
O2 0.0358(11) 0.0423(11) 0.0272(10) 0.0040(9) 0.0078(8) -0.0082(9)
O3 0.0355(11) 0.0580(15) 0.0587(16) 0.0026(11) 0.0098(10) 0.0000(12)
O4 0.0478(14) 0.0564(15) 0.0497(16) 0.0082(12) -0.0050(12) 0.0054(12)
O5 0.0394(12) 0.0524(14) 0.0373(12) 0.0102(10) 0.0106(9) 0.0019(10)
N1 0.0302(11) 0.0254(11) 0.0328(12) -0.0003(9) 0.0072(9) -0.0067(9)
C1 0.0292(12) 0.0306(13) 0.0213(12) -0.0040(10) 0.0040(9) -0.0004(10)
C2 0.0286(12) 0.0291(12) 0.0241(12) -0.0023(10) 0.0067(10) -0.0014(10)
C3 0.0250(12) 0.0327(13) 0.0285(13) -0.0008(10) 0.0023(10) -0.0002(10)

loop_
_atom_type_symbol
_atom_type_description
_atom_type_scat_dispersion_real
_atom_type_scat_dispersion_imag
_atom_type_scat_source
C C 0.0181 0.0091 'International Tables Vol C Tables 4.2.6.8 and 6.1.1.4'
Cu Cu -1.9646 0.5888 'International Tables Vol C Tables 4.2.6.8 and 6.1.1.4'
N N 0.0311 0.018 'International Tables Vol C Tables 4.2.6.8 and 6.1.1.4'
O O 0.0492 0.0322 'International Tables Vol C Tables 4.2.6.8 and 6.1.1.4'
H H 0 0 'International Tables Vol C Tables 4.2.6.8 and 6.1.1.4'

loop_
_geom_angle_atom_site_label_1
_geom_angle_atom_site_label_2
_geom_angle_atom_site_label_3
_geom_angle
_geom_angle_site_symmetry_1
_geom_angle_site_symmetry_3
O5 Cu1 O5 85.87(15) 2_655 .
O5 Cu1 O1 172.41(9) 2_655 2_655
O5 Cu1 O1 88.45(10) . 2_655
O5 Cu1 O1 88.45(10) 2_655 .
O5 Cu1 O1 172.41(9) . .
O1 Cu1 O1 97.64(12) 2_655 .
O5 Cu1 O2 98.11(9) 2_655 2_655
O5 Cu1 O2 94.63(9) . 2_655
O1 Cu1 O2 77.32(8) 2_655 2_655
O1 Cu1 O2 91.15(8) . 2_655
O5 Cu1 O2 94.63(9) 2_655 .
O5 Cu1 O2 98.11(9) . .
O1 Cu1 O2 91.15(8) 2_655 .
O1 Cu1 O2 77.32(8) . .
O2 Cu1 O2 162.58(13) 2_655 .
C1 O1 Cu1 116.26(19) . .
C2 O2 Cu1 113.42(18) . .
Cu1 O5 H5A 113(5) . .
Cu1 O5 H5B 116(4) . .
H5A O5 H5B 107(4) . .
O4 N1 O3 127.3(3) . .
O4 N1 C3 118.3(3) . .
O3 N1 C3 114.3(2) . .
O1 C1 C3 126.2(3) . 7_655
O1 C1 C2 115.8(2) . .
C3 C1 C2 118.0(2) 7_655 .
O2 C2 C3 125.1(3) . .
O2 C2 C1 115.6(2) . .
C3 C2 C1 119.4(2) . .
C1 C3 C2 122.5(2) 7_655 .
C1 C3 N1 118.7(2) 7_655 .
C2 C3 N1 118.8(2) . .

loop_
_geom_bond_atom_site_label_1
_geom_bond_atom_site_label_2
_geom_bond_site_symmetry_2
_geom_bond_distance
Cu1 O5 2_655 2.019(2)
Cu1 O5 . 2.019(2)
Cu1 O1 2_655 2.050(2)
Cu1 O1 . 2.050(2)
Cu1 O2 2_655 2.146(2)
Cu1 O2 . 2.146(2)
O1 C1 . 1.245(3)
O2 C2 . 1.247(3)
O3 N1 . 1.227(3)
O4 N1 . 1.175(4)
O5 H5A . 0.93(2)
O5 H5B . 0.93(2)
N1 C3 . 1.496(3)
C1 C3 7_655 1.396(4)
C1 C2 . 1.541(4)
C2 C3 . 1.403(4)
C3 C1 7_655 1.396(4)

loop_
_geom_torsion_atom_site_label_1
_geom_torsion_atom_site_label_2
_geom_torsion_atom_site_label_3
_geom_torsion_atom_site_label_4
_geom_torsion
_geom_torsion_site_symmetry_1
_geom_torsion_site_symmetry_4
O5 Cu1 O1 C1 83.4(2) 2_655 .
O5 Cu1 O1 C1 41.9(7) . .
O1 Cu1 O1 C1 -101.2(2) 2_655 .
O2 Cu1 O1 C1 -178.5(2) 2_655 .
O2 Cu1 O1 C1 -11.71(19) . .
O5 Cu1 O2 C2 -78.0(2) 2_655 .
O5 Cu1 O2 C2 -164.4(2) . .
O1 Cu1 O2 C2 107.0(2) 2_655 .
O1 Cu1 O2 C2 9.4(2) . .
O2 Cu1 O2 C2 58.99(19) 2_655 .
Cu1 O1 C1 C3 -165.9(2) . 7_655
Cu1 O1 C1 C2 12.1(3) . .
Cu1 O2 C2 C3 172.6(2) . .
Cu1 O2 C2 C1 -6.3(3) . .
O1 C1 C2 O2 -3.5(4) . .
C3 C1 C2 O2 174.6(3) 7_655 .
O1 C1 C2 C3 177.5(2) . .
C3 C1 C2 C3 -4.4(4) 7_655 .
O2 C2 C3 C1 -174.2(3) . 7_655
C1 C2 C3 C1 4.6(4) . 7_655
O2 C2 C3 N1 5.6(4) . .
C1 C2 C3 N1 -175.5(2) . .
O4 N1 C3 C1 44.4(4) . 7_655
O3 N1 C3 C1 -137.3(3) . 7_655
O4 N1 C3 C2 -135.5(3) . .
O3 N1 C3 C2 42.8(4) . .
